data_7155838
loop_
_publ_author_name
'Zhang, Yu'
'Sun, Jing'
'Shen, Guo-Liang'
'Yan, Chao Guo'

_publ_section_title
;
 Selective synthesis of tetrahydroimidazo[1,2-a]pyridine and pyrrolidine
 derivatives via One-pot two-step reaction
;
_journal_name_full 'Org. Biomol. Chem.'
_journal_paper_doi 10.1039/C7OB01860F
_journal_year 2017
_chemical_formula_moiety 'C22 H25 N3 O10'
_chemical_formula_sum 'C22 H25 N3 O10'
_chemical_formula_weight 491.45
_chemical_name_systematic
; 
 ? 
;
_space_group_IT_number 2
_symmetry_cell_setting triclinic
_symmetry_space_group_name_Hall '-P 1'
_symmetry_space_group_name_H-M 'P -1'
_atom_sites_solution_hydrogens geom
_atom_sites_solution_primary direct
_atom_sites_solution_secondary difmap
_audit_creation_method SHELXL-97
_audit_update_record
;
2017-06-17 deposited with the CCDC.
2017-08-18 downloaded from the CCDC.
;
_cell_angle_alpha 90.680(5)
_cell_angle_beta 97.661(5)
_cell_angle_gamma 108.073(4)
_cell_formula_units_Z 2
_cell_length_a 8.2529(11)
_cell_length_b 10.4792(14)
_cell_length_c 14.724(2)
_cell_measurement_reflns_used 7884
_cell_measurement_temperature 296(2)
_cell_measurement_theta_max 27.32
_cell_measurement_theta_min 2.41
_cell_volume 1197.8(3)
_computing_cell_refinement 'Bruker SMART'
_computing_data_collection 'Bruker SMART'
_computing_data_reduction 'Bruker SAINT'
_computing_molecular_graphics 'Bruker SHELXTL'
_computing_publication_material 'Bruker SHELXTL'
_computing_structure_refinement 'SHELXL-97 (Sheldrick, 2008)'
_computing_structure_solution 'SHELXS-97 (Sheldrick, 2008)'
_diffrn_ambient_temperature 296(2)
_diffrn_measured_fraction_theta_full 0.991
_diffrn_measured_fraction_theta_max 0.991
_diffrn_measurement_device_type 'CCD area detector'
_diffrn_measurement_method 'phi and omega scans'
_diffrn_radiation_monochromator graphite
_diffrn_radiation_source 'fine-focus sealed tube'
_diffrn_radiation_type MoK\a
_diffrn_radiation_wavelength 0.71073
_diffrn_reflns_av_R_equivalents 0.0694
_diffrn_reflns_av_sigmaI/netI 0.0703
_diffrn_reflns_limit_h_max 10
_diffrn_reflns_limit_h_min -10
_diffrn_reflns_limit_k_max 13
_diffrn_reflns_limit_k_min -13
_diffrn_reflns_limit_l_max 19
_diffrn_reflns_limit_l_min -19
_diffrn_reflns_number 17025
_diffrn_reflns_theta_full 27.50
_diffrn_reflns_theta_max 27.50
_diffrn_reflns_theta_min 1.40
_exptl_absorpt_coefficient_mu 0.109
_exptl_absorpt_correction_T_max 0.974
_exptl_absorpt_correction_T_min 0.962
_exptl_absorpt_correction_type multi-scan
_exptl_absorpt_process_details sadabs
_exptl_crystal_colour colorless
_exptl_crystal_density_diffrn 1.363
_exptl_crystal_density_method 'not measured'
_exptl_crystal_description block
_exptl_crystal_F_000 516
_exptl_crystal_size_max 0.36
_exptl_crystal_size_mid 0.32
_exptl_crystal_size_min 0.24
_refine_diff_density_max 0.572
_refine_diff_density_min -0.516
_refine_diff_density_rms 0.063
_refine_ls_extinction_method none
_refine_ls_goodness_of_fit_ref 1.033
_refine_ls_hydrogen_treatment mixed
_refine_ls_matrix_type full
_refine_ls_number_parameters 324
_refine_ls_number_reflns 5464
_refine_ls_number_restraints 0
_refine_ls_restrained_S_all 1.033
_refine_ls_R_factor_all 0.0981
_refine_ls_R_factor_gt 0.0699
_refine_ls_shift/su_max 0.000
_refine_ls_shift/su_mean 0.000
_refine_ls_structure_factor_coef Fsqd
_refine_ls_weighting_details 'calc w=1/[\s^2^(Fo^2^)+(0.1092P)^2^+0.5105P] where P=(Fo^2^+2Fc^2^)/3'
_refine_ls_weighting_scheme calc
_refine_ls_wR_factor_gt 0.1890
_refine_ls_wR_factor_ref 0.2114
_reflns_number_gt 3894
_reflns_number_total 5464
_reflns_threshold_expression >2sigma(I)
_cod_data_source_file c7ob01860f2.cif
_cod_data_source_block 4f
_cod_database_code 7155838

loop_
_symmetry_equiv_pos_as_xyz
'x, y, z'
'-x, -y, -z'

loop_
_atom_site_label
_atom_site_type_symbol
_atom_site_fract_x
_atom_site_fract_y
_atom_site_fract_z
_atom_site_U_iso_or_equiv
_atom_site_adp_type
_atom_site_occupancy
_atom_site_symmetry_multiplicity
_atom_site_calc_flag
_atom_site_refinement_flags
C1 C 0.4036(2) -0.0618(2) 0.31200(14) 0.0320(4) Uani 1 1 d .
H1 H 0.4412 -0.0309 0.2571 0.038 Uiso 1 1 calc R
C2 C 0.4994(3) -0.1197(2) 0.37261(15) 0.0350(5) Uani 1 1 d .
C3 C 0.4500(3) -0.1665(2) 0.45528(16) 0.0409(5) Uani 1 1 d .
H3A H 0.5174 -0.2045 0.4948 0.049 Uiso 1 1 calc R
C4 C 0.2976(3) -0.1550(3) 0.47739(16) 0.0419(5) Uani 1 1 d .
H4 H 0.2613 -0.1857 0.5326 0.050 Uiso 1 1 calc R
C5 C 0.1988(3) -0.0981(2) 0.41815(14) 0.0359(5) Uani 1 1 d .
H5 H 0.0963 -0.0911 0.4339 0.043 Uiso 1 1 calc R
C6 C 0.2504(2) -0.0507(2) 0.33459(13) 0.0292(4) Uani 1 1 d .
C7 C 0.1408(2) 0.0140(2) 0.27265(13) 0.0293(4) Uani 1 1 d .
H7 H 0.0234 -0.0195 0.2878 0.035 Uiso 1 1 calc R
C8 C 0.1996(3) 0.1706(2) 0.28417(14) 0.0324(4) Uani 1 1 d .
C9 C 0.3886(3) 0.2267(2) 0.29470(15) 0.0389(5) Uani 1 1 d .
C10 C 0.1292(3) 0.2176(2) 0.36565(16) 0.0409(5) Uani 1 1 d .
C11 C 0.1630(6) 0.3956(5) 0.4725(3) 0.1063(15) Uani 1 1 d .
H11A H 0.0864 0.4401 0.4411 0.128 Uiso 1 1 calc R
H11B H 0.0957 0.3263 0.5078 0.128 Uiso 1 1 calc R
C12 C 0.2898(9) 0.4885(6) 0.5320(5) 0.164(3) Uani 1 1 d .
H12A H 0.3571 0.4433 0.5692 0.245 Uiso 1 1 calc R
H12B H 0.2373 0.5335 0.5708 0.245 Uiso 1 1 calc R
H12C H 0.3630 0.5533 0.4974 0.245 Uiso 1 1 calc R
C13 C 0.1201(3) 0.2078(2) 0.18771(15) 0.0354(5) Uani 1 1 d .
C14 C 0.2165(3) 0.3516(3) 0.16525(19) 0.0492(6) Uani 1 1 d .
C15 C 0.2555(6) 0.5800(4) 0.2004(5) 0.130(2) Uani 1 1 d .
H15A H 0.3752 0.6018 0.2248 0.196 Uiso 1 1 calc R
H15B H 0.2047 0.6353 0.2318 0.196 Uiso 1 1 calc R
H15C H 0.2443 0.5958 0.1361 0.196 Uiso 1 1 calc R
C16 C -0.0738(3) 0.1886(2) 0.18586(15) 0.0384(5) Uani 1 1 d .
H16A H -0.1302 0.0991 0.2046 0.046 Uiso 1 1 calc R
H16B H -0.0871 0.2530 0.2298 0.046 Uiso 1 1 calc R
C17 C -0.1606(3) 0.2064(3) 0.09256(17) 0.0456(6) Uani 1 1 d .
C18 C -0.4330(4) 0.1906(5) 0.0108(3) 0.0961(14) Uani 1 1 d .
H18A H -0.3926 0.2833 -0.0035 0.144 Uiso 1 1 calc R
H18B H -0.5510 0.1676 0.0208 0.144 Uiso 1 1 calc R
H18C H -0.4243 0.1349 -0.0393 0.144 Uiso 1 1 calc R
C19 C 0.1301(3) -0.0150(2) 0.16798(14) 0.0339(5) Uani 1 1 d .
H19 H 0.2225 -0.0514 0.1576 0.041 Uiso 1 1 calc R
C20 C -0.0430(3) -0.1178(2) 0.13005(14) 0.0379(5) Uani 1 1 d .
C21 C -0.2184(4) -0.3428(3) 0.1333(3) 0.0750(9) Uani 1 1 d .
H21A H -0.3163 -0.3132 0.1409 0.090 Uiso 1 1 calc R
H21B H -0.2244 -0.3662 0.0688 0.090 Uiso 1 1 calc R
C22 C -0.2220(6) -0.4566(5) 0.1860(5) 0.148(3) Uani 1 1 d .
H22A H -0.1212 -0.4820 0.1810 0.222 Uiso 1 1 calc R
H22B H -0.3230 -0.5301 0.1632 0.222 Uiso 1 1 calc R
H22C H -0.2242 -0.4344 0.2491 0.222 Uiso 1 1 calc R
N1 N 0.6610(2) -0.1299(2) 0.34786(16) 0.0478(5) Uani 1 1 d .
N2 N 0.5351(3) 0.2656(2) 0.30508(17) 0.0574(6) Uani 1 1 d .
N3 N 0.1622(2) 0.1146(2) 0.12931(13) 0.0394(4) Uani 1 1 d .
O1 O 0.6905(2) -0.1094(2) 0.26925(15) 0.0656(6) Uani 1 1 d .
O2 O 0.7603(3) -0.1581(3) 0.40729(18) 0.0842(8) Uani 1 1 d .
O3 O -0.0053(3) 0.1568(2) 0.38870(13) 0.0572(5) Uani 1 1 d .
O4 O 0.2317(3) 0.3324(2) 0.40420(16) 0.0697(6) Uani 1 1 d .
O5 O 0.3217(3) 0.3814(2) 0.11448(16) 0.0742(7) Uani 1 1 d .
O6 O 0.1681(3) 0.4397(2) 0.21304(19) 0.0763(7) Uani 1 1 d .
O7 O -0.0906(3) 0.2482(3) 0.02796(14) 0.0716(7) Uani 1 1 d .
O8 O -0.3300(2) 0.1698(2) 0.09214(14) 0.0661(6) Uani 1 1 d .
O9 O -0.1495(2) -0.09397(19) 0.07553(12) 0.0512(5) Uani 1 1 d .
O10 O -0.0576(2) -0.23506(17) 0.16530(12) 0.0516(5) Uani 1 1 d .
H3B H 0.127(4) 0.117(3) 0.067(2) 0.059(8) Uiso 1 1 d .

loop_
_atom_site_aniso_label
_atom_site_aniso_U_11
_atom_site_aniso_U_22
_atom_site_aniso_U_33
_atom_site_aniso_U_23
_atom_site_aniso_U_13
_atom_site_aniso_U_12
C1 0.0292(10) 0.0369(11) 0.0321(10) 0.0048(8) 0.0068(8) 0.0121(8)
C2 0.0271(10) 0.0378(11) 0.0421(12) 0.0039(9) 0.0034(8) 0.0135(8)
C3 0.0375(11) 0.0450(13) 0.0408(12) 0.0112(10) -0.0023(9) 0.0166(10)
C4 0.0427(12) 0.0525(14) 0.0327(11) 0.0148(10) 0.0077(9) 0.0167(11)
C5 0.0323(10) 0.0460(12) 0.0334(11) 0.0082(9) 0.0095(8) 0.0161(9)
C6 0.0273(9) 0.0338(10) 0.0277(10) 0.0031(8) 0.0025(7) 0.0116(8)
C7 0.0253(9) 0.0379(11) 0.0266(9) 0.0054(8) 0.0042(7) 0.0123(8)
C8 0.0308(10) 0.0393(11) 0.0281(10) 0.0045(8) 0.0018(8) 0.0136(8)
C9 0.0368(12) 0.0395(12) 0.0378(12) 0.0071(9) -0.0006(9) 0.0107(9)
C10 0.0460(13) 0.0460(13) 0.0348(11) 0.0002(10) 0.0001(10) 0.0229(11)
C11 0.110(3) 0.103(3) 0.112(3) -0.056(3) 0.008(3) 0.047(3)
C12 0.191(6) 0.111(4) 0.170(6) -0.066(4) 0.061(5) 0.009(4)
C13 0.0320(10) 0.0410(12) 0.0332(11) 0.0107(9) 0.0027(8) 0.0119(9)
C14 0.0395(12) 0.0470(14) 0.0576(15) 0.0197(12) -0.0011(11) 0.0112(11)
C15 0.094(3) 0.0418(19) 0.249(7) 0.026(3) 0.035(4) 0.0066(19)
C16 0.0342(11) 0.0448(12) 0.0396(12) 0.0107(10) 0.0039(9) 0.0174(10)
C17 0.0380(12) 0.0562(15) 0.0453(13) 0.0127(11) 0.0012(10) 0.0204(11)
C18 0.0508(18) 0.161(4) 0.078(2) 0.022(2) -0.0153(16) 0.046(2)
C19 0.0318(10) 0.0464(12) 0.0278(10) 0.0051(9) 0.0049(8) 0.0179(9)
C20 0.0384(11) 0.0487(13) 0.0279(10) -0.0013(9) 0.0017(9) 0.0169(10)
C21 0.0651(19) 0.0547(18) 0.084(2) -0.0024(16) -0.0055(17) -0.0045(15)
C22 0.082(3) 0.085(3) 0.249(7) 0.069(4) -0.008(4) -0.004(2)
N1 0.0318(10) 0.0527(12) 0.0656(14) 0.0116(10) 0.0105(9) 0.0213(9)
N2 0.0387(12) 0.0609(14) 0.0650(15) 0.0086(11) 0.0011(10) 0.0072(10)
N3 0.0418(10) 0.0506(12) 0.0286(10) 0.0095(8) 0.0077(8) 0.0171(9)
O1 0.0467(10) 0.0949(16) 0.0699(14) 0.0146(11) 0.0253(10) 0.0362(11)
O2 0.0491(11) 0.125(2) 0.0980(18) 0.0440(15) 0.0113(11) 0.0544(13)
O3 0.0593(11) 0.0706(13) 0.0491(11) 0.0001(9) 0.0219(9) 0.0253(10)
O4 0.0737(13) 0.0578(12) 0.0754(14) -0.0245(10) 0.0093(11) 0.0190(10)
O5 0.0649(13) 0.0708(14) 0.0796(15) 0.0311(12) 0.0251(11) 0.0036(11)
O6 0.0641(13) 0.0390(10) 0.128(2) 0.0137(11) 0.0193(13) 0.0166(9)
O7 0.0529(11) 0.1152(19) 0.0531(12) 0.0414(12) 0.0093(9) 0.0335(12)
O8 0.0345(9) 0.1061(17) 0.0597(12) 0.0198(11) -0.0008(8) 0.0276(10)
O9 0.0440(9) 0.0661(12) 0.0399(9) -0.0019(8) -0.0107(7) 0.0192(8)
O10 0.0507(10) 0.0433(10) 0.0532(10) 0.0041(8) -0.0053(8) 0.0089(8)

loop_
_atom_type_symbol
_atom_type_description
_atom_type_scat_dispersion_real
_atom_type_scat_dispersion_imag
_atom_type_scat_source
C C 0.0033 0.0016 'International Tables Vol C Tables 4.2.6.8 and 6.1.1.4'
H H 0.0000 0.0000 'International Tables Vol C Tables 4.2.6.8 and 6.1.1.4'
N N 0.0061 0.0033 'International Tables Vol C Tables 4.2.6.8 and 6.1.1.4'
O O 0.0106 0.0060 'International Tables Vol C Tables 4.2.6.8 and 6.1.1.4'

loop_
_geom_angle_atom_site_label_1
_geom_angle_atom_site_label_2
_geom_angle_atom_site_label_3
_geom_angle
C2 C1 C6 118.78(19)
C2 C1 H1 120.6
C6 C1 H1 120.6
C3 C2 C1 122.92(19)
C3 C2 N1 119.08(19)
C1 C2 N1 118.00(19)
C4 C3 C2 118.01(19)
C4 C3 H3A 121.0
C2 C3 H3A 121.0
C3 C4 C5 120.4(2)
C3 C4 H4 119.8
C5 C4 H4 119.8
C4 C5 C6 121.06(19)
C4 C5 H5 119.5
C6 C5 H5 119.5
C1 C6 C5 118.80(18)
C1 C6 C7 121.73(17)
C5 C6 C7 119.45(17)
C6 C7 C19 115.91(16)
C6 C7 C8 114.37(16)
C19 C7 C8 103.85(15)
C6 C7 H7 107.4
C19 C7 H7 107.4
C8 C7 H7 107.4
C9 C8 C10 110.95(18)
C9 C8 C7 110.78(17)
C10 C8 C7 111.05(17)
C9 C8 C13 109.11(17)
C10 C8 C13 113.21(17)
C7 C8 C13 101.38(15)
N2 C9 C8 177.1(3)
O3 C10 O4 124.7(2)
O3 C10 C8 123.2(2)
O4 C10 C8 112.1(2)
C12 C11 O4 113.2(4)
C12 C11 H11A 108.9
O4 C11 H11A 108.9
C12 C11 H11B 108.9
O4 C11 H11B 108.9
H11A C11 H11B 107.8
C11 C12 H12A 109.5
C11 C12 H12B 109.5
H12A C12 H12B 109.5
C11 C12 H12C 109.5
H12A C12 H12C 109.5
H12B C12 H12C 109.5
N3 C13 C14 108.82(19)
N3 C13 C16 116.15(19)
C14 C13 C16 110.69(18)
N3 C13 C8 98.80(16)
C14 C13 C8 111.54(18)
C16 C13 C8 110.34(16)
O5 C14 O6 124.8(3)
O5 C14 C13 125.3(3)
O6 C14 C13 109.9(2)
O6 C15 H15A 109.5
O6 C15 H15B 109.5
H15A C15 H15B 109.5
O6 C15 H15C 109.5
H15A C15 H15C 109.5
H15B C15 H15C 109.5
C17 C16 C13 112.63(18)
C17 C16 H16A 109.1
C13 C16 H16A 109.1
C17 C16 H16B 109.1
C13 C16 H16B 109.1
H16A C16 H16B 107.8
O7 C17 O8 124.1(2)
O7 C17 C16 126.3(2)
O8 C17 C16 109.6(2)
O8 C18 H18A 109.5
O8 C18 H18B 109.5
H18A C18 H18B 109.5
O8 C18 H18C 109.5
H18A C18 H18C 109.5
H18B C18 H18C 109.5
N3 C19 C20 114.76(18)
N3 C19 C7 104.86(17)
C20 C19 C7 110.46(16)
N3 C19 H19 108.9
C20 C19 H19 108.9
C7 C19 H19 108.9
O9 C20 O10 125.2(2)
O9 C20 C19 124.1(2)
O10 C20 C19 110.68(18)
C22 C21 O10 108.4(3)
C22 C21 H21A 110.0
O10 C21 H21A 110.0
C22 C21 H21B 110.0
O10 C21 H21B 110.0
H21A C21 H21B 108.4
C21 C22 H22A 109.5
C21 C22 H22B 109.5
H22A C22 H22B 109.5
C21 C22 H22C 109.5
H22A C22 H22C 109.5
H22B C22 H22C 109.5
O2 N1 O1 123.2(2)
O2 N1 C2 118.0(2)
O1 N1 C2 118.75(19)
C19 N3 C13 111.04(17)
C19 N3 H3B 118.1(19)
C13 N3 H3B 115.1(19)
C10 O4 C11 115.9(3)
C14 O6 C15 115.2(3)
C17 O8 C18 117.4(2)
C20 O10 C21 115.8(2)

loop_
_geom_bond_atom_site_label_1
_geom_bond_atom_site_label_2
_geom_bond_distance
C1 C2 1.383(3)
C1 C6 1.388(3)
C1 H1 0.9300
C2 C3 1.382(3)
C2 N1 1.462(3)
C3 C4 1.380(3)
C3 H3A 0.9300
C4 C5 1.380(3)
C4 H4 0.9300
C5 C6 1.402(3)
C5 H5 0.9300
C6 C7 1.512(3)
C7 C19 1.553(3)
C7 C8 1.561(3)
C7 H7 0.9800
C8 C9 1.473(3)
C8 C10 1.539(3)
C8 C13 1.588(3)
C9 N2 1.138(3)
C10 O3 1.192(3)
C10 O4 1.308(3)
C11 C12 1.383(7)
C11 O4 1.463(4)
C11 H11A 0.9700
C11 H11B 0.9700
C12 H12A 0.9600
C12 H12B 0.9600
C12 H12C 0.9600
C13 N3 1.443(3)
C13 C14 1.534(3)
C13 C16 1.546(3)
C14 O5 1.192(3)
C14 O6 1.340(4)
C15 O6 1.450(4)
C15 H15A 0.9600
C15 H15B 0.9600
C15 H15C 0.9600
C16 C17 1.504(3)
C16 H16A 0.9700
C16 H16B 0.9700
C17 O7 1.196(3)
C17 O8 1.330(3)
C18 O8 1.433(4)
C18 H18A 0.9600
C18 H18B 0.9600
C18 H18C 0.9600
C19 N3 1.441(3)
C19 C20 1.527(3)
C19 H19 0.9800
C20 O9 1.197(3)
C20 O10 1.316(3)
C21 C22 1.425(6)
C21 O10 1.466(3)
C21 H21A 0.9700
C21 H21B 0.9700
C22 H22A 0.9600
C22 H22B 0.9600
C22 H22C 0.9600
N1 O2 1.221(3)
N1 O1 1.222(3)
N3 H3B 0.92(3)
